data_7016182
loop_
_publ_author_name
'Shejwalkar, Pushkar'
'Rath, Nigam P.'
'Bauer, Eike B.'

_publ_section_title
;
 New iron(ii) \a-iminopyridine complexes and their catalytic activity
 in the oxidation of activated methylene groups and secondary alcohols
 to ketones.
;
_journal_issue 29
_journal_name_full 'Dalton transactions (Cambridge, England : 2003)'
_journal_page_first 7617
_journal_page_last 7631
_journal_paper_doi 10.1039/c1dt10387c
_journal_volume 40
_journal_year 2011
_chemical_formula_sum 'C35 H38.5 Cl2 F6 Fe N4 O6.25 S2'
_chemical_formula_weight 920.07
_chemical_name_systematic
;
?
;
_space_group_IT_number 2
_symmetry_cell_setting triclinic
_symmetry_space_group_name_Hall '-P 1'
_symmetry_space_group_name_H-M 'P -1'
_atom_sites_solution_hydrogens geom
_atom_sites_solution_primary direct
_atom_sites_solution_secondary difmap
_audit_creation_method SHELXL-97
_cell_angle_alpha 90.052(2)
_cell_angle_beta 98.549(2)
_cell_angle_gamma 91.483(2)
_cell_formula_units_Z 2
_cell_length_a 10.7666(3)
_cell_length_b 12.5610(4)
_cell_length_c 15.2293(5)
_cell_measurement_reflns_used 9938
_cell_measurement_temperature 213(2)
_cell_measurement_theta_max 26.33
_cell_measurement_theta_min 2.48
_cell_volume 2036.01(11)
_computing_cell_refinement 'Bruker SAINT'
_computing_data_collection 'Bruker APEX2'
_computing_data_reduction 'Bruker SAINT'
_computing_molecular_graphics 'Bruker SHELXTL'
_computing_publication_material 'Bruker SHELXTL'
_computing_structure_refinement 'SHELXL-97 (Sheldrick, 2008)'
_computing_structure_solution 'SHELXS-97 (Sheldrick, 2008)'
_diffrn_ambient_temperature 213(2)
_diffrn_measured_fraction_theta_full 0.992
_diffrn_measured_fraction_theta_max 0.985
_diffrn_measurement_device_type 'Bruker APEX-II CCD'
_diffrn_measurement_method '\f and \w scans'
_diffrn_radiation_monochromator graphite
_diffrn_radiation_source 'fine-focus sealed tube'
_diffrn_radiation_type MoK\a
_diffrn_radiation_wavelength 0.71073
_diffrn_reflns_av_R_equivalents 0.0322
_diffrn_reflns_av_sigmaI/netI 0.0263
_diffrn_reflns_limit_h_max 13
_diffrn_reflns_limit_h_min -13
_diffrn_reflns_limit_k_max 15
_diffrn_reflns_limit_k_min -15
_diffrn_reflns_limit_l_max 19
_diffrn_reflns_limit_l_min -19
_diffrn_reflns_number 47261
_diffrn_reflns_theta_full 25.00
_diffrn_reflns_theta_max 26.51
_diffrn_reflns_theta_min 1.91
_exptl_absorpt_coefficient_mu 0.680
_exptl_absorpt_correction_T_max 0.9332
_exptl_absorpt_correction_T_min 0.8157
_exptl_absorpt_correction_type multi-scan
_exptl_absorpt_process_details 'sadabs v2008/1'
_exptl_crystal_colour orange
_exptl_crystal_density_diffrn 1.501
_exptl_crystal_density_meas ?
_exptl_crystal_density_method 'not measured'
_exptl_crystal_description rectangular
_exptl_crystal_F_000 945
_exptl_crystal_size_max 0.31
_exptl_crystal_size_mid 0.13
_exptl_crystal_size_min 0.10
_refine_diff_density_max 0.748
_refine_diff_density_min -0.834
_refine_diff_density_rms 0.063
_refine_ls_extinction_method none
_refine_ls_goodness_of_fit_ref 1.053
_refine_ls_hydrogen_treatment constr
_refine_ls_matrix_type full
_refine_ls_number_parameters 553
_refine_ls_number_reflns 8321
_refine_ls_number_restraints 125
_refine_ls_restrained_S_all 1.052
_refine_ls_R_factor_all 0.0644
_refine_ls_R_factor_gt 0.0464
_refine_ls_shift/su_max 0.002
_refine_ls_shift/su_mean 0.000
_refine_ls_structure_factor_coef Fsqd
_refine_ls_weighting_details 'calc w=1/[\s^2^(Fo^2^)+(0.0594P)^2^+2.1513P] where P=(Fo^2^+2Fc^2^)/3'
_refine_ls_weighting_scheme calc
_refine_ls_wR_factor_gt 0.1191
_refine_ls_wR_factor_ref 0.1329
_reflns_number_gt 6472
_reflns_number_total 8321
_reflns_threshold_expression >2sigma(I)
_cod_data_source_file c1dt10387c.txt
_cod_data_source_block e23810
_cod_depositor_comments
;
The following automatic conversions were performed:

'_symmetry_cell_setting' value 'Triclinic' changed to 'triclinic'
according to /home/saulius/struct/CIF-dictionaries/cif_core.dic
dictionary named 'cif_core.dic' version 2.4.1 from 2010-06-29.

Automatic conversion script
Id: cif_fix_values 1715 2011-07-08 13:25:40Z adriana 

The following automatic conversions were performed:

'_exptl_crystal_density_meas' value 'no' was changed to '?' - the
value is perceived as not measured.

Automatic conversion script
Id: cif_fix_values 3008 2015-01-20 13:52:24Z robertas 
;
_cod_original_sg_symbol_H-M P-1
_cod_original_formula_sum 'C35 H38.50 Cl2 F6 Fe N4 O6.25 S2'
_cod_database_code 7016182

loop_
_symmetry_equiv_pos_as_xyz
'x, y, z'
'-x, -y, -z'

loop_
_atom_site_label
_atom_site_type_symbol
_atom_site_fract_x
_atom_site_fract_y
_atom_site_fract_z
_atom_site_U_iso_or_equiv
_atom_site_adp_type
_atom_site_occupancy
_atom_site_symmetry_multiplicity
_atom_site_calc_flag
_atom_site_refinement_flags
_atom_site_disorder_assembly
_atom_site_disorder_group
Fe1 Fe 0.80795(3) 0.19545(3) 0.80331(2) 0.02804(11) Uani 1 1 d . D .
S1 S 0.66172(7) 0.31926(6) 0.94408(5) 0.03627(17) Uani 1 1 d . . .
F1 F 0.4283(2) 0.2601(2) 0.89769(18) 0.0790(7) Uani 1 1 d . . .
F2 F 0.4673(2) 0.4232(2) 0.87133(17) 0.0821(7) Uani 1 1 d . . .
F3 F 0.4594(2) 0.3729(2) 1.00460(17) 0.0857(8) Uani 1 1 d . . .
O1 O 0.67731(18) 0.28811(16) 0.85420(12) 0.0384(5) Uani 1 1 d . . .
O2 O 0.6760(2) 0.23429(19) 1.00656(14) 0.0504(6) Uani 1 1 d . . .
O3 O 0.7221(3) 0.4180(2) 0.97183(17) 0.0618(7) Uani 1 1 d . . .
O4 O 0.93951(18) 0.09625(16) 0.76193(13) 0.0386(5) Uani 1 1 d . . .
O6 O 1.0446(3) 0.0041(3) 0.88874(18) 0.0796(9) Uani 1 1 d . . .
N1 N 0.9554(2) 0.25284(18) 0.91097(14) 0.0317(5) Uani 1 1 d . . .
N2 N 0.89051(19) 0.33966(17) 0.74592(14) 0.0286(5) Uani 1 1 d . . .
N4 N 0.66244(19) 0.14254(17) 0.69085(14) 0.0292(5) Uani 1 1 d . . .
N3 N 0.7135(2) 0.05465(18) 0.85578(15) 0.0325(5) Uani 1 1 d . . .
C1 C 0.9880(3) 0.2160(3) 0.99257(19) 0.0406(7) Uani 1 1 d . D .
H1A H 0.9425 0.1572 1.0107 0.049 Uiso 1 1 calc R . .
C2 C 1.0857(3) 0.2598(3) 1.05245(19) 0.0430(7) Uani 1 1 d . . .
H2A H 1.1053 0.2314 1.1098 0.052 Uiso 1 1 calc R D .
C3 C 1.1526(3) 0.3443(3) 1.0267(2) 0.0470(8) Uani 1 1 d . D .
H3A H 1.2191 0.3756 1.0660 0.056 Uiso 1 1 calc R . .
C4 C 1.1213(3) 0.3836(3) 0.9420(2) 0.0462(8) Uani 1 1 d . . .
H4A H 1.1667 0.4416 0.9225 0.055 Uiso 1 1 calc R D .
C5 C 1.0225(3) 0.3363(2) 0.88667(17) 0.0326(6) Uani 1 1 d . D .
C6 C 0.9831(3) 0.3788(2) 0.79807(19) 0.0365(6) Uani 1 1 d . D .
H6A H 1.0281 0.4374 0.7790 0.044 Uiso 1 1 calc R . .
C7 C 0.8581(2) 0.3956(2) 0.66299(17) 0.0306(6) Uani 1 1 d . D .
C8 C 0.7881(3) 0.4879(2) 0.66292(18) 0.0346(6) Uani 1 1 d . . .
C9 C 0.7583(3) 0.5398(3) 0.5824(2) 0.0433(7) Uani 1 1 d . D .
H9A H 0.7106 0.6017 0.5796 0.052 Uiso 1 1 calc R . .
C10 C 0.7976(3) 0.5020(3) 0.5063(2) 0.0483(8) Uani 1 1 d . . .
H10A H 0.7758 0.5380 0.4523 0.058 Uiso 1 1 calc R D .
C11 C 0.8683(3) 0.4121(3) 0.5086(2) 0.0430(7) Uani 1 1 d . D .
H11A H 0.8950 0.3876 0.4564 0.052 Uiso 1 1 calc R . .
C12 C 0.9006(3) 0.3570(2) 0.58752(18) 0.0346(6) Uani 1 1 d . . .
C13 C 0.7480(3) 0.5291(3) 0.7473(2) 0.0431(7) Uani 1 1 d . D .
H13A H 0.7091 0.4698 0.7759 0.052 Uiso 1 1 calc R . .
H13B H 0.8237 0.5522 0.7875 0.052 Uiso 1 1 calc R . .
C14 C 0.6588(4) 0.6191(4) 0.7379(3) 0.0754(13) Uani 1 1 d . . .
H14A H 0.6987 0.6811 0.7149 0.113 Uiso 1 1 calc R D .
H14B H 0.6358 0.6361 0.7954 0.113 Uiso 1 1 calc R . .
H14C H 0.5839 0.5986 0.6971 0.113 Uiso 1 1 calc R . .
C15 C 0.9824(3) 0.2607(2) 0.5937(2) 0.0412(7) Uani 1 1 d . D .
H15A H 0.9390 0.2026 0.6208 0.049 Uiso 1 1 calc R . .
H15B H 1.0603 0.2779 0.6338 0.049 Uiso 1 1 calc R . .
C16 C 1.0166(4) 0.2207(3) 0.5068(2) 0.0555(9) Uani 1 1 d . . .
H16A H 0.9405 0.2054 0.4656 0.083 Uiso 1 1 calc R D .
H16B H 1.0643 0.1563 0.5173 0.083 Uiso 1 1 calc R . .
H16C H 1.0669 0.2747 0.4819 0.083 Uiso 1 1 calc R . .
C17 C 0.7351(3) 0.0087(3) 0.9348(2) 0.0442(7) Uani 1 1 d . D .
H17A H 0.8055 0.0323 0.9747 0.053 Uiso 1 1 calc R . .
C18 C 0.6598(3) -0.0717(3) 0.9615(2) 0.0534(8) Uani 1 1 d . . .
H18A H 0.6784 -0.1014 1.0184 0.064 Uiso 1 1 calc R D .
C19 C 0.5582(4) -0.1074(3) 0.9044(3) 0.0685(12) Uani 1 1 d . D .
H19A H 0.5044 -0.1613 0.9212 0.082 Uiso 1 1 calc R . .
C20 C 0.5361(3) -0.0630(3) 0.8213(3) 0.0661(11) Uani 1 1 d . . .
H20A H 0.4682 -0.0878 0.7797 0.079 Uiso 1 1 calc R D .
C21 C 0.6138(3) 0.0181(2) 0.7997(2) 0.0385(6) Uani 1 1 d . D .
C22 C 0.5937(3) 0.0668(2) 0.71204(19) 0.0388(7) Uani 1 1 d . D .
H22A H 0.5272 0.0408 0.6698 0.047 Uiso 1 1 calc R . .
C23 C 0.6406(2) 0.1768(2) 0.59962(17) 0.0319(6) Uani 1 1 d . D .
C24 C 0.6904(3) 0.1180(3) 0.53627(19) 0.0382(6) Uani 1 1 d . . .
C25 C 0.6697(3) 0.1539(3) 0.4490(2) 0.0504(8) Uani 1 1 d . D .
H25A H 0.7017 0.1155 0.4047 0.061 Uiso 1 1 calc R . .
C26 C 0.6035(3) 0.2442(3) 0.4264(2) 0.0556(9) Uani 1 1 d . . .
H26A H 0.5911 0.2674 0.3672 0.067 Uiso 1 1 calc R D .
C27 C 0.5556(3) 0.3005(3) 0.4900(2) 0.0484(8) Uani 1 1 d . D .
H27A H 0.5103 0.3622 0.4736 0.058 Uiso 1 1 calc R . .
C28 C 0.5722(3) 0.2686(2) 0.57827(19) 0.0366(6) Uani 1 1 d . . .
C29 C 0.7639(3) 0.0185(3) 0.5583(2) 0.0438(7) Uani 1 1 d . D .
H29A H 0.8336 0.0177 0.5236 0.053 Uiso 1 1 calc R . .
H29B H 0.8000 0.0205 0.6213 0.053 Uiso 1 1 calc R . .
C30 C 0.6859(4) -0.0824(3) 0.5397(4) 0.0813(14) Uani 1 1 d . . .
H30A H 0.6190 -0.0838 0.5759 0.122 Uiso 1 1 calc R D .
H30B H 0.7386 -0.1434 0.5538 0.122 Uiso 1 1 calc R . .
H30C H 0.6499 -0.0850 0.4774 0.122 Uiso 1 1 calc R . .
C31 C 0.5135(3) 0.3291(2) 0.6456(2) 0.0431(7) Uani 1 1 d . D .
H31A H 0.5078 0.4040 0.6280 0.052 Uiso 1 1 calc R . .
H31B H 0.5679 0.3258 0.7031 0.052 Uiso 1 1 calc R . .
C32 C 0.3832(3) 0.2863(3) 0.6561(3) 0.0564(9) Uani 1 1 d . . .
H32A H 0.3304 0.2844 0.5986 0.085 Uiso 1 1 calc R D .
H32B H 0.3466 0.3323 0.6960 0.085 Uiso 1 1 calc R . .
H32C H 0.3893 0.2149 0.6804 0.085 Uiso 1 1 calc R . .
C33 C 0.4948(3) 0.3454(3) 0.9284(2) 0.0543(9) Uani 1 1 d . . .
C34 C 1.1525(5) 0.0279(5) 0.7534(3) 0.134(3) Uani 1 1 d D . .
C1S C 0.1820(3) 0.6893(5) 0.8011(5) 0.126(2) Uani 1 1 d D . .
H1S1 H 0.1662 0.6756 0.8619 0.151 Uiso 1 1 calc R A 1
H1S2 H 0.1974 0.7661 0.7961 0.151 Uiso 1 1 calc R A 1
Cl1 Cl 0.05158(13) 0.65644(10) 0.73223(9) 0.0885(4) Uani 1 1 d D B 1
Cl2 Cl 0.3132(2) 0.6282(3) 0.78717(14) 0.2052(15) Uani 1 1 d D B 1
O1S O 0.2807(8) 0.5461(7) 0.7370(5) 0.0354(18) Uani 0.25 1 d P C 3
S2 S 1.01029(13) 0.00526(10) 0.79741(6) 0.0460(3) Uani 0.897(3) 1 d PU D 1
F4 F 1.201(2) 0.1287(12) 0.771(2) 0.150(8) Uani 0.239(14) 1 d PDU D 1
F6 F 1.2592(10) -0.0034(16) 0.8068(9) 0.088(5) Uani 0.239(14) 1 d PDU D 1
O5 O 1.009(2) -0.0903(18) 0.722(2) 0.123(10) Uani 0.239(14) 1 d PU D 1
S2' S 1.0617(12) 0.0491(10) 0.8087(6) 0.0460(3) Uani 0.103(3) 1 d PU D 2
F5 F 1.1715(15) 0.067(2) 0.6736(10) 0.150(8) Uani 0.239(14) 1 d PDU D 2
F4' F 1.2001(9) 0.1222(7) 0.7923(8) 0.200(6) Uani 0.761(14) 1 d PDU D 3
F5' F 1.1239(8) 0.0229(8) 0.6636(3) 0.173(5) Uani 0.761(14) 1 d PDU D 3
F6' F 1.2196(8) -0.0642(7) 0.7655(7) 0.143(4) Uani 0.761(14) 1 d PDU D 3
O5' O 0.9552(9) -0.0917(5) 0.7639(5) 0.101(2) Uani 0.761(14) 1 d PU D 3

loop_
_atom_site_aniso_label
_atom_site_aniso_U_11
_atom_site_aniso_U_22
_atom_site_aniso_U_33
_atom_site_aniso_U_23
_atom_site_aniso_U_13
_atom_site_aniso_U_12
Fe1 0.02736(19) 0.0290(2) 0.02622(19) 0.00487(14) -0.00036(14) -0.00329(15)
S1 0.0365(4) 0.0363(4) 0.0366(4) 0.0007(3) 0.0083(3) -0.0037(3)
F1 0.0447(12) 0.0919(18) 0.0979(18) 0.0014(14) 0.0061(11) -0.0197(12)
F2 0.0797(16) 0.0797(17) 0.0891(17) 0.0258(14) 0.0130(13) 0.0374(13)
F3 0.0755(16) 0.109(2) 0.0826(17) 0.0013(14) 0.0414(13) 0.0296(14)
O1 0.0384(11) 0.0436(12) 0.0337(10) 0.0016(9) 0.0058(8) 0.0044(9)
O2 0.0568(14) 0.0529(14) 0.0432(12) 0.0122(10) 0.0116(10) 0.0062(11)
O3 0.0722(17) 0.0532(15) 0.0589(15) -0.0122(12) 0.0106(13) -0.0244(13)
O4 0.0382(11) 0.0410(12) 0.0371(10) 0.0097(9) 0.0056(8) 0.0092(9)
O6 0.089(2) 0.096(2) 0.0526(15) 0.0333(15) 0.0028(14) 0.0313(17)
N1 0.0302(11) 0.0327(12) 0.0305(11) 0.0038(9) -0.0007(9) -0.0017(9)
N2 0.0277(11) 0.0286(11) 0.0290(11) 0.0065(9) 0.0021(9) 0.0007(9)
N4 0.0256(10) 0.0308(12) 0.0299(11) 0.0019(9) -0.0002(8) 0.0006(9)
N3 0.0338(12) 0.0315(12) 0.0315(11) 0.0047(9) 0.0026(9) -0.0025(9)
C1 0.0427(16) 0.0442(17) 0.0328(14) 0.0078(12) -0.0003(12) -0.0076(13)
C2 0.0429(16) 0.0539(19) 0.0296(14) 0.0030(13) -0.0035(12) 0.0007(14)
C3 0.0432(17) 0.055(2) 0.0373(16) -0.0026(14) -0.0109(13) -0.0086(15)
C4 0.0444(17) 0.0458(18) 0.0435(17) 0.0051(14) -0.0067(13) -0.0149(14)
C5 0.0331(14) 0.0313(14) 0.0314(13) 0.0035(11) -0.0007(11) -0.0027(11)
C6 0.0366(15) 0.0318(15) 0.0387(15) 0.0098(12) -0.0011(12) -0.0081(12)
C7 0.0268(12) 0.0331(14) 0.0303(13) 0.0094(11) -0.0007(10) -0.0037(11)
C8 0.0314(14) 0.0346(15) 0.0365(14) 0.0075(12) 0.0012(11) -0.0011(11)
C9 0.0420(16) 0.0396(17) 0.0471(17) 0.0157(13) 0.0017(13) 0.0059(13)
C10 0.0526(19) 0.054(2) 0.0371(16) 0.0210(14) 0.0029(14) 0.0043(15)
C11 0.0448(17) 0.0511(19) 0.0341(15) 0.0113(13) 0.0094(12) 0.0014(14)
C12 0.0307(13) 0.0376(16) 0.0353(14) 0.0078(12) 0.0050(11) -0.0033(11)
C13 0.0436(16) 0.0433(17) 0.0411(16) 0.0034(13) 0.0009(13) 0.0061(14)
C14 0.090(3) 0.082(3) 0.054(2) -0.001(2) 0.004(2) 0.049(2)
C15 0.0402(16) 0.0427(17) 0.0422(16) 0.0071(13) 0.0101(13) 0.0053(13)
C16 0.059(2) 0.056(2) 0.057(2) 0.0077(17) 0.0238(17) 0.0084(17)
C17 0.0527(18) 0.0415(17) 0.0357(15) 0.0093(13) 0.0001(13) -0.0098(14)
C18 0.063(2) 0.052(2) 0.0461(18) 0.0217(15) 0.0125(16) -0.0042(17)
C19 0.053(2) 0.076(3) 0.075(3) 0.037(2) 0.0065(19) -0.0242(19)
C20 0.0438(19) 0.079(3) 0.069(2) 0.029(2) -0.0081(17) -0.0284(18)
C21 0.0281(13) 0.0421(17) 0.0438(16) 0.0104(13) 0.0020(12) -0.0057(12)
C22 0.0293(14) 0.0443(17) 0.0390(15) 0.0053(13) -0.0053(11) -0.0097(12)
C23 0.0245(12) 0.0396(15) 0.0291(13) 0.0047(11) -0.0034(10) -0.0047(11)
C24 0.0293(14) 0.0496(18) 0.0343(14) 0.0001(13) 0.0007(11) -0.0025(12)
C25 0.0400(17) 0.078(2) 0.0331(15) -0.0018(15) 0.0054(13) -0.0002(16)
C26 0.0466(18) 0.083(3) 0.0354(16) 0.0188(17) 0.0019(14) 0.0033(18)
C27 0.0373(16) 0.057(2) 0.0476(18) 0.0194(15) -0.0054(13) 0.0008(14)
C28 0.0289(13) 0.0397(16) 0.0385(15) 0.0055(12) -0.0035(11) -0.0046(12)
C29 0.0357(15) 0.0517(19) 0.0438(17) -0.0091(14) 0.0048(13) 0.0022(14)
C30 0.051(2) 0.054(2) 0.138(4) -0.025(3) 0.012(2) 0.0003(18)
C31 0.0392(16) 0.0395(17) 0.0477(17) 0.0027(13) -0.0036(13) 0.0057(13)
C32 0.0459(19) 0.059(2) 0.066(2) -0.0038(18) 0.0135(16) 0.0055(16)
C33 0.0485(19) 0.058(2) 0.059(2) 0.0074(17) 0.0164(16) 0.0103(17)
C34 0.096(4) 0.172(7) 0.156(7) 0.095(6) 0.070(5) 0.090(5)
C1S 0.130(5) 0.100(4) 0.138(6) -0.032(4) -0.012(4) 0.002(4)
Cl1 0.1040(9) 0.0776(8) 0.0817(8) 0.0073(6) 0.0080(7) -0.0053(7)
Cl2 0.1583(19) 0.367(4) 0.1062(14) 0.069(2) 0.0483(14) 0.141(3)
O1S 0.047(5) 0.043(5) 0.019(3) 0.009(3) 0.011(3) 0.021(4)
S2 0.0526(7) 0.0399(7) 0.0456(5) 0.0127(4) 0.0054(4) 0.0128(6)
F4 0.053(7) 0.221(17) 0.194(13) 0.129(13) 0.073(9) 0.018(8)
F6 0.041(6) 0.109(12) 0.110(10) -0.018(8) -0.016(6) 0.045(6)
O5 0.098(15) 0.065(11) 0.19(2) -0.046(14) -0.029(15) 0.034(10)
S2' 0.0526(7) 0.0399(7) 0.0456(5) 0.0127(4) 0.0054(4) 0.0128(6)
F5 0.053(7) 0.221(17) 0.194(13) 0.129(13) 0.073(9) 0.018(8)
F4' 0.091(4) 0.229(9) 0.263(12) 0.127(7) -0.025(6) -0.055(5)
F5' 0.212(8) 0.233(9) 0.117(4) 0.093(4) 0.133(5) 0.158(7)
F6' 0.108(5) 0.159(6) 0.180(7) 0.068(6) 0.062(5) 0.096(5)
O5' 0.153(7) 0.037(3) 0.106(4) 0.003(2) -0.001(4) 0.003(3)

loop_
_atom_type_symbol
_atom_type_description
_atom_type_scat_dispersion_real
_atom_type_scat_dispersion_imag
_atom_type_scat_source
C C 0.0033 0.0016 'International Tables Vol C Tables 4.2.6.8 and 6.1.1.4'
H H 0.0000 0.0000 'International Tables Vol C Tables 4.2.6.8 and 6.1.1.4'
N N 0.0061 0.0033 'International Tables Vol C Tables 4.2.6.8 and 6.1.1.4'
O O 0.0106 0.0060 'International Tables Vol C Tables 4.2.6.8 and 6.1.1.4'
F F 0.0171 0.0103 'International Tables Vol C Tables 4.2.6.8 and 6.1.1.4'
S S 0.1246 0.1234 'International Tables Vol C Tables 4.2.6.8 and 6.1.1.4'
Cl Cl 0.1484 0.1585 'International Tables Vol C Tables 4.2.6.8 and 6.1.1.4'
Fe Fe 0.3463 0.8444 'International Tables Vol C Tables 4.2.6.8 and 6.1.1.4'

loop_
_geom_angle_atom_site_label_1
_geom_angle_atom_site_label_2
_geom_angle_atom_site_label_3
_geom_angle
_geom_angle_site_symmetry_1
_geom_angle_site_symmetry_3
_geom_angle_publ_flag
O4 Fe1 O1 175.44(8) . . ?
O4 Fe1 N1 88.16(8) . . ?
O1 Fe1 N1 89.84(8) . . ?
O4 Fe1 N3 89.64(8) . . ?
O1 Fe1 N3 87.01(8) . . ?
N1 Fe1 N3 106.84(8) . . ?
O4 Fe1 N4 91.56(8) . . ?
O1 Fe1 N4 90.61(8) . . ?
N1 Fe1 N4 177.55(8) . . ?
N3 Fe1 N4 75.59(8) . . ?
O4 Fe1 N2 92.69(8) . . ?
O1 Fe1 N2 90.81(8) . . ?
N1 Fe1 N2 76.17(8) . . ?
N3 Fe1 N2 176.26(8) . . ?
N4 Fe1 N2 101.41(8) . . ?
O3 S1 O2 116.74(15) . . ?
O3 S1 O1 113.65(14) . . ?
O2 S1 O1 114.01(13) . . ?
O3 S1 C33 105.12(17) . . ?
O2 S1 C33 104.44(16) . . ?
O1 S1 C33 100.52(15) . . ?
S1 O1 Fe1 133.10(12) . . ?
S2 O4 Fe1 136.58(13) . . ?
S2' O4 Fe1 133.5(4) . . ?
C1 N1 C5 117.0(2) . . ?
C1 N1 Fe1 130.20(19) . . ?
C5 N1 Fe1 112.80(17) . . ?
C6 N2 C7 115.5(2) . . ?
C6 N2 Fe1 111.77(18) . . ?
C7 N2 Fe1 132.69(16) . . ?
C22 N4 C23 116.9(2) . . ?
C22 N4 Fe1 112.41(18) . . ?
C23 N4 Fe1 130.56(17) . . ?
C17 N3 C21 116.8(2) . . ?
C17 N3 Fe1 130.0(2) . . ?
C21 N3 Fe1 112.87(18) . . ?
N1 C1 C2 123.4(3) . . ?
N1 C1 H1A 118.3 . . ?
C2 C1 H1A 118.3 . . ?
C3 C2 C1 118.8(3) . . ?
C3 C2 H2A 120.6 . . ?
C1 C2 H2A 120.6 . . ?
C2 C3 C4 119.0(3) . . ?
C2 C3 H3A 120.5 . . ?
C4 C3 H3A 120.5 . . ?
C5 C4 C3 118.8(3) . . ?
C5 C4 H4A 120.6 . . ?
C3 C4 H4A 120.6 . . ?
N1 C5 C4 123.0(3) . . ?
N1 C5 C6 116.7(2) . . ?
C4 C5 C6 120.3(3) . . ?
N2 C6 C5 122.3(3) . . ?
N2 C6 H6A 118.8 . . ?
C5 C6 H6A 118.8 . . ?
C12 C7 C8 122.9(2) . . ?
C12 C7 N2 118.7(2) . . ?
C8 C7 N2 118.4(2) . . ?
C9 C8 C7 117.1(3) . . ?
C9 C8 C13 121.8(3) . . ?
C7 C8 C13 121.1(2) . . ?
C10 C9 C8 121.0(3) . . ?
C10 C9 H9A 119.5 . . ?
C8 C9 H9A 119.5 . . ?
C11 C10 C9 120.6(3) . . ?
C11 C10 H10A 119.7 . . ?
C9 C10 H10A 119.7 . . ?
C10 C11 C12 120.7(3) . . ?
C10 C11 H11A 119.6 . . ?
C12 C11 H11A 119.6 . . ?
C7 C12 C11 117.7(3) . . ?
C7 C12 C15 120.0(2) . . ?
C11 C12 C15 122.3(3) . . ?
C14 C13 C8 116.7(3) . . ?
C14 C13 H13A 108.1 . . ?
C8 C13 H13A 108.1 . . ?
C14 C13 H13B 108.1 . . ?
C8 C13 H13B 108.1 . . ?
H13A C13 H13B 107.3 . . ?
C13 C14 H14A 109.5 . . ?
C13 C14 H14B 109.5 . . ?
H14A C14 H14B 109.5 . . ?
C13 C14 H14C 109.5 . . ?
H14A C14 H14C 109.5 . . ?
H14B C14 H14C 109.5 . . ?
C12 C15 C16 115.9(3) . . ?
C12 C15 H15A 108.3 . . ?
C16 C15 H15A 108.3 . . ?
C12 C15 H15B 108.3 . . ?
C16 C15 H15B 108.3 . . ?
H15A C15 H15B 107.4 . . ?
C15 C16 H16A 109.5 . . ?
C15 C16 H16B 109.5 . . ?
H16A C16 H16B 109.5 . . ?
C15 C16 H16C 109.5 . . ?
H16A C16 H16C 109.5 . . ?
H16B C16 H16C 109.5 . . ?
N3 C17 C18 123.6(3) . . ?
N3 C17 H17A 118.2 . . ?
C18 C17 H17A 118.2 . . ?
C19 C18 C17 119.0(3) . . ?
C19 C18 H18A 120.5 . . ?
C17 C18 H18A 120.5 . . ?
C18 C19 C20 118.4(3) . . ?
C18 C19 H19A 120.8 . . ?
C20 C19 H19A 120.8 . . ?
C21 C20 C19 119.4(3) . . ?
C21 C20 H20A 120.3 . . ?
C19 C20 H20A 120.3 . . ?
N3 C21 C20 122.7(3) . . ?
N3 C21 C22 116.3(2) . . ?
C20 C21 C22 120.9(3) . . ?
N4 C22 C21 122.3(2) . . ?
N4 C22 H22A 118.8 . . ?
C21 C22 H22A 118.8 . . ?
C24 C23 C28 122.4(3) . . ?
C24 C23 N4 118.6(2) . . ?
C28 C23 N4 118.9(2) . . ?
C23 C24 C25 117.4(3) . . ?
C23 C24 C29 123.0(3) . . ?
C25 C24 C29 119.6(3) . . ?
C26 C25 C24 121.3(3) . . ?
C26 C25 H25A 119.4 . . ?
C24 C25 H25A 119.4 . . ?
C27 C26 C25 120.1(3) . . ?
C27 C26 H26A 120.0 . . ?
C25 C26 H26A 120.0 . . ?
C26 C27 C28 121.6(3) . . ?
C26 C27 H27A 119.2 . . ?
C28 C27 H27A 119.2 . . ?
C27 C28 C23 117.2(3) . . ?
C27 C28 C31 120.3(3) . . ?
C23 C28 C31 122.4(3) . . ?
C30 C29 C24 113.3(3) . . ?
C30 C29 H29A 108.9 . . ?
C24 C29 H29A 108.9 . . ?
C30 C29 H29B 108.9 . . ?
C24 C29 H29B 108.9 . . ?
H29A C29 H29B 107.7 . . ?
C29 C30 H30A 109.5 . . ?
C29 C30 H30B 109.5 . . ?
H30A C30 H30B 109.5 . . ?
C29 C30 H30C 109.5 . . ?
H30A C30 H30C 109.5 . . ?
H30B C30 H30C 109.5 . . ?
C28 C31 C32 113.0(3) . . ?
C28 C31 H31A 109.0 . . ?
C32 C31 H31A 109.0 . . ?
C28 C31 H31B 109.0 . . ?
C32 C31 H31B 109.0 . . ?
H31A C31 H31B 107.8 . . ?
C31 C32 H32A 109.5 . . ?
C31 C32 H32B 109.5 . . ?
H32A C32 H32B 109.5 . . ?
C31 C32 H32C 109.5 . . ?
H32A C32 H32C 109.5 . . ?
H32B C32 H32C 109.5 . . ?
F2 C33 F1 107.8(3) . . ?
F2 C33 F3 108.2(3) . . ?
F1 C33 F3 108.3(3) . . ?
F2 C33 S1 111.2(3) . . ?
F1 C33 S1 110.8(2) . . ?
F3 C33 S1 110.4(3) . . ?
F5 C34 F4 75.3(19) . . ?
F5' C34 F4 104.9(17) . . ?
F5 C34 F6 114.7(11) . . ?
F5' C34 F6 129.0(8) . . ?
F4 C34 F6 84.7(17) . . ?
F5 C34 F4' 89.2(14) . . ?
F5' C34 F4' 118.7(9) . . ?
F6 C34 F4' 77.4(10) . . ?
F5 C34 F6' 106.2(13) . . ?
F5' C34 F6' 97.8(7) . . ?
F4 C34 F6' 125.5(14) . . ?
F4' C34 F6' 121.0(8) . . ?
F5 C34 S2' 132.3(11) . . ?
F5' C34 S2' 122.4(6) . . ?
F4 C34 S2' 88.2(11) . . ?
F6 C34 S2' 107.7(8) . . ?
F4' C34 S2' 79.3(8) . . ?
F6' C34 S2' 119.5(6) . . ?
F5 C34 S2 130.0(8) . . ?
F5' C34 S2 107.2(5) . . ?
F4 C34 S2 111.9(9) . . ?
F6 C34 S2 115.3(8) . . ?
F4' C34 S2 104.0(5) . . ?
F6' C34 S2 107.2(4) . . ?
Cl1 C1S Cl2 117.5(4) . . ?
Cl1 C1S H1S1 107.9 . . ?
Cl2 C1S H1S1 107.9 . . ?
Cl1 C1S H1S2 107.9 . . ?
Cl2 C1S H1S2 107.9 . . ?
H1S1 C1S H1S2 107.2 . . ?
O6 S2 O4 115.85(17) . . ?
O6 S2 O5 130.8(12) . . ?
O4 S2 O5 111.9(10) . . ?
O6 S2 C34 105.4(2) . . ?
O4 S2 C34 100.56(18) . . ?
O5 S2 C34 76.2(12) . . ?
O6 S2' C34 129.7(6) . . ?
O6 S2' O4 111.0(8) . . ?
C34 S2' O4 115.5(6) . . ?

loop_
_geom_bond_atom_site_label_1
_geom_bond_atom_site_label_2
_geom_bond_distance
_geom_bond_site_symmetry_2
_geom_bond_publ_flag
Fe1 O4 2.076(2) . ?
Fe1 O1 2.083(2) . ?
Fe1 N1 2.212(2) . ?
Fe1 N3 2.225(2) . ?
Fe1 N4 2.231(2) . ?
Fe1 N2 2.233(2) . ?
S1 O3 1.420(2) . ?
S1 O2 1.427(2) . ?
S1 O1 1.458(2) . ?
S1 C33 1.817(4) . ?
F1 C33 1.319(4) . ?
F2 C33 1.318(4) . ?
F3 C33 1.322(4) . ?
O4 S2 1.450(2) . ?
O4 S2' 1.533(10) . ?
O6 S2' 1.380(10) . ?
O6 S2 1.385(3) . ?
N1 C1 1.327(3) . ?
N1 C5 1.341(4) . ?
N2 C6 1.267(3) . ?
N2 C7 1.447(3) . ?
N4 C22 1.262(4) . ?
N4 C23 1.442(3) . ?
N3 C17 1.326(4) . ?
N3 C21 1.339(4) . ?
C1 C2 1.387(4) . ?
C1 H1A 0.9400 . ?
C2 C3 1.359(5) . ?
C2 H2A 0.9400 . ?
C3 C4 1.378(4) . ?
C3 H3A 0.9400 . ?
C4 C5 1.377(4) . ?
C4 H4A 0.9400 . ?
C5 C6 1.459(4) . ?
C6 H6A 0.9400 . ?
C7 C12 1.390(4) . ?
C7 C8 1.400(4) . ?
C8 C9 1.389(4) . ?
C8 C13 1.510(4) . ?
C9 C10 1.379(5) . ?
C9 H9A 0.9400 . ?
C10 C11 1.376(5) . ?
C10 H10A 0.9400 . ?
C11 C12 1.390(4) . ?
C11 H11A 0.9400 . ?
C12 C15 1.510(4) . ?
C13 C14 1.496(5) . ?
C13 H13A 0.9800 . ?
C13 H13B 0.9800 . ?
C14 H14A 0.9700 . ?
C14 H14B 0.9700 . ?
C14 H14C 0.9700 . ?
C15 C16 1.514(4) . ?
C15 H15A 0.9800 . ?
C15 H15B 0.9800 . ?
C16 H16A 0.9700 . ?
C16 H16B 0.9700 . ?
C16 H16C 0.9700 . ?
C17 C18 1.379(5) . ?
C17 H17A 0.9400 . ?
C18 C19 1.358(5) . ?
C18 H18A 0.9400 . ?
C19 C20 1.373(5) . ?
C19 H19A 0.9400 . ?
C20 C21 1.372(4) . ?
C20 H20A 0.9400 . ?
C21 C22 1.459(4) . ?
C22 H22A 0.9400 . ?
C23 C24 1.392(4) . ?
C23 C28 1.397(4) . ?
C24 C25 1.392(4) . ?
C24 C29 1.508(4) . ?
C25 C26 1.372(5) . ?
C25 H25A 0.9400 . ?
C26 C27 1.367(5) . ?
C26 H26A 0.9400 . ?
C27 C28 1.390(4) . ?
C27 H27A 0.9400 . ?
C28 C31 1.498(4) . ?
C29 C30 1.505(5) . ?
C29 H29A 0.9800 . ?
C29 H29B 0.9800 . ?
C30 H30A 0.9700 . ?
C30 H30B 0.9700 . ?
C30 H30C 0.9700 . ?
C31 C32 1.520(5) . ?
C31 H31A 0.9800 . ?
C31 H31B 0.9800 . ?
C32 H32A 0.9700 . ?
C32 H32B 0.9700 . ?
C32 H32C 0.9700 . ?
C34 F5 1.352(7) . ?
C34 F5' 1.357(6) . ?
C34 F4 1.367(7) . ?
C34 F6 1.371(6) . ?
C34 F4' 1.377(6) . ?
C34 F6' 1.378(5) . ?
C34 S2' 1.411(11) . ?
C34 S2 1.777(6) . ?
C1S Cl1 1.665(4) . ?
C1S Cl2 1.666(4) . ?
C1S H1S1 0.9800 . ?
C1S H1S2 0.9800 . ?
S2 O5 1.65(2) . ?

loop_
_geom_torsion_atom_site_label_1
_geom_torsion_atom_site_label_2
_geom_torsion_atom_site_label_3
_geom_torsion_atom_site_label_4
_geom_torsion
_geom_torsion_site_symmetry_1
_geom_torsion_site_symmetry_2
_geom_torsion_site_symmetry_3
_geom_torsion_site_symmetry_4
_geom_torsion_publ_flag
O3 S1 O1 Fe1 92.4(2) . . . . ?
O2 S1 O1 Fe1 -44.7(2) . . . . ?
C33 S1 O1 Fe1 -155.79(19) . . . . ?
N1 Fe1 O1 S1 -33.78(18) . . . . ?
N3 Fe1 O1 S1 73.09(18) . . . . ?
N4 Fe1 O1 S1 148.63(18) . . . . ?
N2 Fe1 O1 S1 -109.95(18) . . . . ?
N1 Fe1 O4 S2 65.4(2) . . . . ?
N3 Fe1 O4 S2 -41.5(2) . . . . ?
N4 Fe1 O4 S2 -117.0(2) . . . . ?
N2 Fe1 O4 S2 141.4(2) . . . . ?
N1 Fe1 O4 S2' 22.9(7) . . . . ?
N3 Fe1 O4 S2' -83.9(7) . . . . ?
N4 Fe1 O4 S2' -159.5(7) . . . . ?
N2 Fe1 O4 S2' 99.0(7) . . . . ?
O4 Fe1 N1 C1 -89.1(3) . . . . ?
O1 Fe1 N1 C1 86.8(3) . . . . ?
N2 Fe1 N1 C1 177.7(3) . . . . ?
O4 Fe1 N1 C5 88.94(19) . . . . ?
O1 Fe1 N1 C5 -95.16(19) . . . . ?
N3 Fe1 N1 C5 178.01(18) . . . . ?
N2 Fe1 N1 C5 -4.29(18) . . . . ?
O4 Fe1 N2 C6 -83.3(2) . . . . ?
O1 Fe1 N2 C6 93.8(2) . . . . ?
N1 Fe1 N2 C6 4.2(2) . . . . ?
N4 Fe1 N2 C6 -175.4(2) . . . . ?
O4 Fe1 N2 C7 97.3(2) . . . . ?
O1 Fe1 N2 C7 -85.6(2) . . . . ?
N1 Fe1 N2 C7 -175.2(2) . . . . ?
N4 Fe1 N2 C7 5.2(2) . . . . ?
O4 Fe1 N4 C22 93.9(2) . . . . ?
O1 Fe1 N4 C22 -82.1(2) . . . . ?
N3 Fe1 N4 C22 4.7(2) . . . . ?
N2 Fe1 N4 C22 -173.0(2) . . . . ?
O4 Fe1 N4 C23 -82.3(2) . . . . ?
O1 Fe1 N4 C23 101.7(2) . . . . ?
N3 Fe1 N4 C23 -171.5(2) . . . . ?
N2 Fe1 N4 C23 10.8(2) . . . . ?
O4 Fe1 N3 C17 87.9(3) . . . . ?
O1 Fe1 N3 C17 -89.0(3) . . . . ?
N1 Fe1 N3 C17 0.0(3) . . . . ?
N4 Fe1 N3 C17 179.6(3) . . . . ?
O4 Fe1 N3 C21 -98.0(2) . . . . ?
O1 Fe1 N3 C21 85.1(2) . . . . ?
N1 Fe1 N3 C21 174.01(19) . . . . ?
N4 Fe1 N3 C21 -6.31(19) . . . . ?
C5 N1 C1 C2 0.5(5) . . . . ?
Fe1 N1 C1 C2 178.4(2) . . . . ?
N1 C1 C2 C3 -0.4(5) . . . . ?
C1 C2 C3 C4 -0.2(5) . . . . ?
C2 C3 C4 C5 0.6(5) . . . . ?
C1 N1 C5 C4 0.0(4) . . . . ?
Fe1 N1 C5 C4 -178.3(2) . . . . ?
C1 N1 C5 C6 -177.8(3) . . . . ?
Fe1 N1 C5 C6 3.9(3) . . . . ?
C3 C4 C5 N1 -0.6(5) . . . . ?
C3 C4 C5 C6 177.1(3) . . . . ?
C7 N2 C6 C5 175.8(3) . . . . ?
Fe1 N2 C6 C5 -3.7(4) . . . . ?
N1 C5 C6 N2 -0.1(4) . . . . ?
C4 C5 C6 N2 -178.0(3) . . . . ?
C6 N2 C7 C12 98.5(3) . . . . ?
Fe1 N2 C7 C12 -82.1(3) . . . . ?
C6 N2 C7 C8 -79.8(3) . . . . ?
Fe1 N2 C7 C8 99.6(3) . . . . ?
C12 C7 C8 C9 1.8(4) . . . . ?
N2 C7 C8 C9 -179.9(2) . . . . ?
C12 C7 C8 C13 -177.7(3) . . . . ?
N2 C7 C8 C13 0.6(4) . . . . ?
C7 C8 C9 C10 -0.6(4) . . . . ?
C13 C8 C9 C10 178.9(3) . . . . ?
C8 C9 C10 C11 -0.5(5) . . . . ?
C9 C10 C11 C12 0.6(5) . . . . ?
C8 C7 C12 C11 -1.8(4) . . . . ?
N2 C7 C12 C11 180.0(2) . . . . ?
C8 C7 C12 C15 176.3(3) . . . . ?
N2 C7 C12 C15 -2.0(4) . . . . ?
C10 C11 C12 C7 0.5(4) . . . . ?
C10 C11 C12 C15 -177.5(3) . . . . ?
C9 C8 C13 C14 8.8(5) . . . . ?
C7 C8 C13 C14 -171.7(3) . . . . ?
C7 C12 C15 C16 176.1(3) . . . . ?
C11 C12 C15 C16 -5.9(4) . . . . ?
C21 N3 C17 C18 -1.2(5) . . . . ?
Fe1 N3 C17 C18 172.7(3) . . . . ?
N3 C17 C18 C19 0.6(6) . . . . ?
C17 C18 C19 C20 1.2(6) . . . . ?
C18 C19 C20 C21 -2.3(7) . . . . ?
C17 N3 C21 C20 0.0(5) . . . . ?
Fe1 N3 C21 C20 -174.9(3) . . . . ?
C17 N3 C21 C22 -178.0(3) . . . . ?
Fe1 N3 C21 C22 7.1(3) . . . . ?
C19 C20 C21 N3 1.7(6) . . . . ?
C19 C20 C21 C22 179.6(4) . . . . ?
C23 N4 C22 C21 174.1(3) . . . . ?
Fe1 N4 C22 C21 -2.6(4) . . . . ?
N3 C21 C22 N4 -3.2(5) . . . . ?
C20 C21 C22 N4 178.8(3) . . . . ?
C22 N4 C23 C24 -79.8(3) . . . . ?
Fe1 N4 C23 C24 96.2(3) . . . . ?
C22 N4 C23 C28 101.2(3) . . . . ?
Fe1 N4 C23 C28 -82.7(3) . . . . ?
C28 C23 C24 C25 0.0(4) . . . . ?
N4 C23 C24 C25 -178.9(3) . . . . ?
C28 C23 C24 C29 -179.7(3) . . . . ?
N4 C23 C24 C29 1.4(4) . . . . ?
C23 C24 C25 C26 0.4(5) . . . . ?
C29 C24 C25 C26 -179.8(3) . . . . ?
C24 C25 C26 C27 -0.5(5) . . . . ?
C25 C26 C27 C28 0.1(5) . . . . ?
C26 C27 C28 C23 0.3(5) . . . . ?
C26 C27 C28 C31 -177.2(3) . . . . ?
C24 C23 C28 C27 -0.4(4) . . . . ?
N4 C23 C28 C27 178.5(2) . . . . ?
C24 C23 C28 C31 177.1(3) . . . . ?
N4 C23 C28 C31 -4.0(4) . . . . ?
C23 C24 C29 C30 97.5(4) . . . . ?
C25 C24 C29 C30 -82.2(4) . . . . ?
C27 C28 C31 C32 90.9(4) . . . . ?
C23 C28 C31 C32 -86.4(3) . . . . ?
O3 S1 C33 F2 56.7(3) . . . . ?
O2 S1 C33 F2 -179.9(3) . . . . ?
O1 S1 C33 F2 -61.5(3) . . . . ?
O3 S1 C33 F1 176.6(2) . . . . ?
O2 S1 C33 F1 -60.0(3) . . . . ?
O1 S1 C33 F1 58.4(3) . . . . ?
O3 S1 C33 F3 -63.5(3) . . . . ?
O2 S1 C33 F3 60.0(3) . . . . ?
O1 S1 C33 F3 178.3(3) . . . . ?
S2' O6 S2 O4 -71.1(7) . . . . ?
S2' O6 S2 O5 123.8(16) . . . . ?
S2' O6 S2 C34 39.0(7) . . . . ?
S2' O4 S2 O6 66.6(7) . . . . ?
Fe1 O4 S2 O6 -33.2(3) . . . . ?
S2' O4 S2 O5 -125.5(15) . . . . ?
Fe1 O4 S2 O5 134.7(14) . . . . ?
S2' O4 S2 C34 -46.3(7) . . . . ?
Fe1 O4 S2 C34 -146.1(3) . . . . ?
F5 C34 S2 O6 -158.2(18) . . . . ?
F5' C34 S2 O6 176.2(4) . . . . ?
F4 C34 S2 O6 -69.3(18) . . . . ?
F6 C34 S2 O6 25.3(10) . . . . ?
F4' C34 S2 O6 -57.2(6) . . . . ?
F6' C34 S2 O6 72.0(6) . . . . ?
S2' C34 S2 O6 -51.9(8) . . . . ?
F5 C34 S2 O4 -37.4(18) . . . . ?
F5' C34 S2 O4 -63.0(5) . . . . ?
F4 C34 S2 O4 51.5(18) . . . . ?
F6 C34 S2 O4 146.0(9) . . . . ?
F4' C34 S2 O4 63.5(6) . . . . ?
F6' C34 S2 O4 -167.3(6) . . . . ?
S2' C34 S2 O4 68.8(8) . . . . ?
F5 C34 S2 O5 73(2) . . . . ?
F5' C34 S2 O5 47.1(11) . . . . ?
F4 C34 S2 O5 162(2) . . . . ?
F6 C34 S2 O5 -103.8(17) . . . . ?
F4' C34 S2 O5 173.6(13) . . . . ?
F6' C34 S2 O5 -57.1(14) . . . . ?
S2' C34 S2 O5 179.0(14) . . . . ?
S2 O6 S2' C34 -96.9(15) . . . . ?
S2 O6 S2' O4 59.6(8) . . . . ?
F5 C34 S2' O6 177.7(17) . . . . ?
F5' C34 S2' O6 139.3(12) . . . . ?
F4 C34 S2' O6 -114(2) . . . . ?
F6 C34 S2' O6 -30.3(18) . . . . ?
F4' C34 S2' O6 -103.3(15) . . . . ?
F6' C34 S2' O6 16.4(19) . . . . ?
S2 C34 S2' O6 81.9(15) . . . . ?
F5 C34 S2' O4 22(2) . . . . ?
F5' C34 S2' O4 -16.4(14) . . . . ?
F4 C34 S2' O4 90.2(19) . . . . ?
F6 C34 S2' O4 174.0(11) . . . . ?
F4' C34 S2' O4 101.0(10) . . . . ?
F6' C34 S2' O4 -139.3(9) . . . . ?
S2 C34 S2' O4 -73.8(11) . . . . ?
S2 O4 S2' O6 -62.7(9) . . . . ?
Fe1 O4 S2' O6 48.3(13) . . . . ?
S2 O4 S2' C34 97.4(12) . . . . ?
Fe1 O4 S2' C34 -151.6(6) . . . . ?
